data_7055812
loop_
_publ_author_name
'Xu, Zhen'
'Yang, Hongwei'
'Cheng, Guangbin'

_publ_section_title
;
 Studies on the synthesis and properties of polynitro compounds based on
 esteryl backbones
;
_journal_issue 12
_journal_name_full 'New J. Chem.'
_journal_page_first 9936
_journal_paper_doi 10.1039/C6NJ02198K
_journal_volume 40
_journal_year 2016
_chemical_formula_moiety 'C12 H6 N8 O20'
_chemical_formula_sum 'C12 H6 N8 O20'
_chemical_formula_weight 582.25
_chemical_name_systematic
; 
 ? 
;
_space_group_IT_number 14
_symmetry_cell_setting monoclinic
_symmetry_space_group_name_Hall '-P 2ybc'
_symmetry_space_group_name_H-M 'P 1 21/c 1'
_atom_sites_solution_hydrogens geom
_atom_sites_solution_primary direct
_atom_sites_solution_secondary difmap
_audit_block_doi 10.5517/cc1kktzx
_audit_creation_method SHELXL-97
_audit_update_record
;
2016-01-13 deposited with the CCDC.
2016-10-04 downloaded from the CCDC.
;
_cell_angle_alpha 90.00
_cell_angle_beta 106.913(3)
_cell_angle_gamma 90.00
_cell_formula_units_Z 2
_cell_length_a 12.9246(18)
_cell_length_b 10.0302(15)
_cell_length_c 8.6402(12)
_cell_measurement_reflns_used 862
_cell_measurement_temperature 173(2)
_cell_measurement_theta_max 23.72
_cell_measurement_theta_min 2.61
_cell_volume 1071.6(3)
_computing_structure_refinement 'SHELXL-97 (Sheldrick, 2008)'
_computing_structure_solution 'SHELXS-97 (Sheldrick, 2008)'
_diffrn_ambient_temperature 173(2)
_diffrn_measured_fraction_theta_full 0.984
_diffrn_measured_fraction_theta_max 0.984
_diffrn_measurement_device_type 'APEX2 CCD detector'
_diffrn_radiation_monochromator graphite
_diffrn_radiation_source 'fine-focus sealed tube'
_diffrn_radiation_type MoK\a
_diffrn_radiation_wavelength 0.71073
_diffrn_reflns_av_R_equivalents 0.0000
_diffrn_reflns_av_sigmaI/netI 0.0448
_diffrn_reflns_limit_h_max 15
_diffrn_reflns_limit_h_min 0
_diffrn_reflns_limit_k_max 0
_diffrn_reflns_limit_k_min -12
_diffrn_reflns_limit_l_max 10
_diffrn_reflns_limit_l_min -10
_diffrn_reflns_number 2076
_diffrn_reflns_theta_full 26.00
_diffrn_reflns_theta_max 26.00
_diffrn_reflns_theta_min 1.65
_exptl_absorpt_coefficient_mu 0.177
_exptl_absorpt_correction_T_max 0.7454
_exptl_absorpt_correction_T_min 0.6463
_exptl_absorpt_correction_type multi-scan
_exptl_absorpt_process_details 'TWINABS (Bruker, 2011)'
_exptl_crystal_density_diffrn 1.804
_exptl_crystal_density_method 'not measured'
_exptl_crystal_description sheet
_exptl_crystal_F_000 588
_exptl_crystal_size_max 0.31
_exptl_crystal_size_mid 0.27
_exptl_crystal_size_min 0.04
_refine_diff_density_max 0.250
_refine_diff_density_min -0.255
_refine_diff_density_rms 0.063
_refine_ls_extinction_method none
_refine_ls_goodness_of_fit_ref 1.043
_refine_ls_hydrogen_treatment constr
_refine_ls_matrix_type full
_refine_ls_number_parameters 182
_refine_ls_number_reflns 2076
_refine_ls_number_restraints 0
_refine_ls_restrained_S_all 1.043
_refine_ls_R_factor_all 0.0619
_refine_ls_R_factor_gt 0.0426
_refine_ls_shift/su_max 0.000
_refine_ls_shift/su_mean 0.000
_refine_ls_structure_factor_coef Fsqd
_refine_ls_weighting_details 'calc w=1/[\s^2^(Fo^2^)+(0.0338P)^2^+0.4888P] where P=(Fo^2^+2Fc^2^)/3'
_refine_ls_weighting_scheme calc
_refine_ls_wR_factor_gt 0.0872
_refine_ls_wR_factor_ref 0.0955
_reflns_number_gt 1602
_reflns_number_total 2076
_reflns_threshold_expression >2sigma(I)
_cod_data_source_file c6nj02198k2.cif
_cod_data_source_block 1
_cod_depositor_comments
;
The following automatic conversions were performed:

'_symmetry_cell_setting' value 'Monoclinic' changed to 'monoclinic'
according to
/usr/data/users/saulius/crontab/automatic-downloads/rss-feeds/RSC/lib/dictionaries/cif_core.dic
dictionary named 'cif_core.dic' version 2.4.2 from 2011-04-26.

Automatic conversion script
Id: cif_fix_values 4268 2015-11-12 08:31:59Z antanas 

 Adding full bibliography for 7055812--7055815.cif.
;
_cod_original_sg_symbol_Hall '-P 2ybc  '
_cod_original_sg_symbol_H-M 'P2(1)/c  '
_cod_database_code 7055812

loop_
_symmetry_equiv_pos_as_xyz
'x, y, z'
'-x, y+1/2, -z+1/2'
'-x, -y, -z'
'x, -y-1/2, z-1/2'

loop_
_atom_site_label
_atom_site_type_symbol
_atom_site_fract_x
_atom_site_fract_y
_atom_site_fract_z
_atom_site_U_iso_or_equiv
_atom_site_adp_type
_atom_site_occupancy
_atom_site_symmetry_multiplicity
_atom_site_calc_flag
_atom_site_refinement_flags
C1 C 0.5146(2) 0.4026(2) 0.4002(3) 0.0200(6) Uani 1 1 d .
C2 C 0.41016(19) 0.4490(2) 0.3817(3) 0.0172(5) Uani 1 1 d .
C3 C 0.3962(2) 0.5487(2) 0.4838(3) 0.0193(5) Uani 1 1 d .
H3 H 0.3262 0.5833 0.4744 0.023 Uiso 1 1 calc R
C4 C 0.3122(2) 0.3880(2) 0.2656(3) 0.0203(6) Uani 1 1 d .
C5 C 0.1852(2) 0.4038(3) 0.0141(3) 0.0212(6) Uani 1 1 d .
H5A H 0.1235 0.3902 0.0585 0.025 Uiso 1 1 calc R
H5B H 0.2062 0.3165 -0.0211 0.025 Uiso 1 1 calc R
C6 C 0.1550(2) 0.5007(3) -0.1265(3) 0.0218(6) Uani 1 1 d .
N1 N 0.53193(19) 0.2972(2) 0.2913(3) 0.0299(6) Uani 1 1 d .
N2 N 0.04531(17) 0.4624(2) -0.2399(3) 0.0262(5) Uani 1 1 d .
N3 N 0.14590(18) 0.6432(2) -0.0695(3) 0.0257(5) Uani 1 1 d .
N4 N 0.2331(2) 0.5030(2) -0.2271(3) 0.0290(5) Uani 1 1 d .
O1 O 0.61894(16) 0.2410(2) 0.3268(3) 0.0463(6) Uani 1 1 d .
O2 O 0.45847(18) 0.2742(3) 0.1702(3) 0.0627(8) Uani 1 1 d .
O3 O 0.27468(14) 0.46274(17) 0.1335(2) 0.0239(4) Uani 1 1 d .
O4 O 0.26933(18) 0.2888(2) 0.2901(3) 0.0461(6) Uani 1 1 d .
O5 O 0.03608(16) 0.3447(2) -0.2732(2) 0.0360(5) Uani 1 1 d .
O6 O -0.02169(17) 0.5491(2) -0.2872(3) 0.0436(6) Uani 1 1 d .
O7 O 0.18836(15) 0.73044(19) -0.1259(3) 0.0356(5) Uani 1 1 d .
O8 O 0.09432(16) 0.6543(2) 0.0278(2) 0.0352(5) Uani 1 1 d .
O9 O 0.32856(16) 0.5041(2) -0.1530(2) 0.0389(5) Uani 1 1 d .
O10 O 0.19348(19) 0.5060(3) -0.3730(2) 0.0500(7) Uani 1 1 d .

loop_
_atom_site_aniso_label
_atom_site_aniso_U_11
_atom_site_aniso_U_22
_atom_site_aniso_U_33
_atom_site_aniso_U_23
_atom_site_aniso_U_13
_atom_site_aniso_U_12
C1 0.0272(15) 0.0173(12) 0.0150(13) 0.0011(10) 0.0055(11) 0.0018(11)
C2 0.0210(13) 0.0155(12) 0.0136(12) 0.0053(10) 0.0029(11) -0.0002(10)
C3 0.0175(13) 0.0221(13) 0.0170(12) 0.0032(11) 0.0031(11) 0.0015(10)
C4 0.0223(14) 0.0187(13) 0.0196(13) 0.0025(11) 0.0055(12) 0.0013(11)
C5 0.0198(14) 0.0206(13) 0.0188(13) -0.0016(11) -0.0014(11) -0.0030(11)
C6 0.0207(14) 0.0245(13) 0.0174(13) -0.0040(11) 0.0015(11) -0.0017(11)
N1 0.0279(13) 0.0300(13) 0.0275(13) -0.0092(11) 0.0014(12) 0.0059(10)
N2 0.0226(13) 0.0323(13) 0.0197(11) -0.0054(10) -0.0002(10) -0.0009(10)
N3 0.0247(12) 0.0235(12) 0.0226(12) -0.0009(10) -0.0031(11) 0.0032(10)
N4 0.0304(14) 0.0321(13) 0.0266(13) -0.0001(11) 0.0112(11) -0.0007(11)
O1 0.0355(12) 0.0467(13) 0.0488(14) -0.0210(11) 0.0000(11) 0.0193(11)
O2 0.0433(14) 0.0815(19) 0.0452(14) -0.0435(14) -0.0153(13) 0.0230(14)
O3 0.0240(10) 0.0215(9) 0.0192(9) 0.0029(8) -0.0048(8) -0.0050(8)
O4 0.0532(14) 0.0381(13) 0.0346(12) 0.0136(10) -0.0069(11) -0.0247(11)
O5 0.0323(11) 0.0303(12) 0.0381(12) -0.0136(10) -0.0015(10) -0.0049(9)
O6 0.0326(12) 0.0422(13) 0.0414(14) -0.0030(11) -0.0125(10) 0.0103(10)
O7 0.0315(11) 0.0255(11) 0.0450(13) 0.0045(10) 0.0038(10) -0.0048(9)
O8 0.0435(13) 0.0357(12) 0.0270(11) -0.0039(9) 0.0115(10) 0.0087(10)
O9 0.0211(11) 0.0562(14) 0.0400(13) 0.0014(11) 0.0100(10) 0.0022(9)
O10 0.0462(15) 0.0838(18) 0.0195(12) 0.0014(11) 0.0087(10) -0.0126(13)

loop_
_atom_type_symbol
_atom_type_description
_atom_type_scat_dispersion_real
_atom_type_scat_dispersion_imag
_atom_type_scat_source
C C 0.0033 0.0016 'International Tables Vol C Tables 4.2.6.8 and 6.1.1.4'
H H 0.0000 0.0000 'International Tables Vol C Tables 4.2.6.8 and 6.1.1.4'
N N 0.0061 0.0033 'International Tables Vol C Tables 4.2.6.8 and 6.1.1.4'
O O 0.0106 0.0060 'International Tables Vol C Tables 4.2.6.8 and 6.1.1.4'

loop_
_geom_angle_atom_site_label_1
_geom_angle_atom_site_label_2
_geom_angle_atom_site_label_3
_geom_angle
_geom_angle_site_symmetry_1
C3 C1 C2 122.9(2) 3_666
C3 C1 N1 117.9(2) 3_666
C2 C1 N1 119.2(2) .
C3 C2 C1 118.1(2) .
C3 C2 C4 118.8(2) .
C1 C2 C4 122.9(2) .
C1 C3 C2 119.0(2) 3_666
C1 C3 H3 120.5 3_666
C2 C3 H3 120.5 .
O4 C4 O3 123.5(2) .
O4 C4 C2 124.7(2) .
O3 C4 C2 111.7(2) .
O3 C5 C6 106.1(2) .
O3 C5 H5A 110.5 .
C6 C5 H5A 110.5 .
O3 C5 H5B 110.5 .
C6 C5 H5B 110.5 .
H5A C5 H5B 108.7 .
N4 C6 C5 114.3(2) .
N4 C6 N2 106.7(2) .
C5 C6 N2 109.2(2) .
N4 C6 N3 107.4(2) .
C5 C6 N3 111.6(2) .
N2 C6 N3 107.4(2) .
O2 N1 O1 124.4(2) .
O2 N1 C1 117.4(2) .
O1 N1 C1 118.2(2) .
O6 N2 O5 127.4(2) .
O6 N2 C6 118.5(2) .
O5 N2 C6 114.1(2) .
O7 N3 O8 128.0(2) .
O7 N3 C6 117.4(2) .
O8 N3 C6 114.6(2) .
O9 N4 O10 127.2(3) .
O9 N4 C6 116.3(2) .
O10 N4 C6 116.5(2) .
C4 O3 C5 113.60(19) .

loop_
_geom_bond_atom_site_label_1
_geom_bond_atom_site_label_2
_geom_bond_distance
_geom_bond_site_symmetry_2
C1 C3 1.378(3) 3_666
C1 C2 1.392(3) .
C1 N1 1.476(3) .
C2 C3 1.379(3) .
C2 C4 1.498(3) .
C3 C1 1.378(3) 3_666
C3 H3 0.9500 .
C4 O4 1.188(3) .
C4 O3 1.333(3) .
C5 O3 1.434(3) .
C5 C6 1.516(4) .
C5 H5A 0.9900 .
C5 H5B 0.9900 .
C6 N4 1.512(4) .
C6 N2 1.520(3) .
C6 N3 1.528(3) .
N1 O2 1.213(3) .
N1 O1 1.215(3) .
N2 O6 1.211(3) .
N2 O5 1.213(3) .
N3 O7 1.208(3) .
N3 O8 1.220(3) .
N4 O9 1.213(3) .
N4 O10 1.214(3) .
